data_1552650
loop_
_publ_author_name
'Guzii, Alla G.'
'Makarieva, Tatyana N.'
'Denisenko, Vladimir A.'
'Gerasimenko, Andrey V.'
'Udovenko, Anatoly A.'
'Popov, Roman S.'
'Dmitrenok, Pavel S.'
'Golotin, Vasily A.'
'Fedorov, Sergey N.'
'Grebnev, Boris B.'
'Stonik, Valentin A.'

_publ_section_title
;
 Guitarrins A-E and Aluminumguitarrin A: 5-Azaindoles from the
 Northwestern Pacific Marine Sponge Guitarra fimbriata.
;
_journal_issue 6
_journal_name_full 'Journal of natural products'
_journal_page_first 1704
_journal_page_last 1709
_journal_paper_doi 10.1021/acs.jnatprod.9b00334
_journal_volume 82
_journal_year 2019
_chemical_formula_moiety '(C24 H15 Al N6 O6), 0.5(C H4 O)'
_chemical_formula_sum 'C24.5 H17 Al N6 O6.5'
_chemical_formula_weight 526.42
_space_group_crystal_system monoclinic
_space_group_IT_number 15
_space_group_name_Hall '-C 2yc'
_space_group_name_H-M_alt 'C 1 2/c 1'
_atom_sites_solution_hydrogens geom
_audit_creation_method SHELXL-2014/7
_cell_angle_alpha 90
_cell_angle_beta 121.447(3)
_cell_angle_gamma 90
_cell_formula_units_Z 8
_cell_length_a 23.8290(17)
_cell_length_b 15.5029(9)
_cell_length_c 15.0302(10)
_cell_measurement_reflns_used 1526
_cell_measurement_temperature 296(2)
_cell_measurement_theta_max 20.29
_cell_measurement_theta_min 2.63
_cell_volume 4736.9(6)
_computing_cell_refinement 'Bruker SAINT'
_computing_data_collection 'Bruker APEX2'
_computing_data_reduction 'Bruker SAINT'
_computing_molecular_graphics 'Bruker SHELXTL'
_computing_publication_material 'Bruker SHELXTL'
_computing_structure_refinement 'SHELXL-2014/7 (Sheldrick, 2014)'
_computing_structure_solution 'SHELXS-97 (Sheldrick, 2008)'
_diffrn_ambient_temperature 296(2)
_diffrn_measured_fraction_theta_full 1.000
_diffrn_measured_fraction_theta_max 0.997
_diffrn_measurement_device_type 'Bruker APEX-II CCD'
_diffrn_measurement_method '\f and \w scans'
_diffrn_radiation_type MoK\a
_diffrn_radiation_wavelength 0.71073
_diffrn_reflns_av_R_equivalents 0.1144
_diffrn_reflns_av_unetI/netI 0.1679
_diffrn_reflns_Laue_measured_fraction_full 1.000
_diffrn_reflns_Laue_measured_fraction_max 0.997
_diffrn_reflns_limit_h_max 28
_diffrn_reflns_limit_h_min -28
_diffrn_reflns_limit_k_max 18
_diffrn_reflns_limit_k_min -11
_diffrn_reflns_limit_l_max 18
_diffrn_reflns_limit_l_min -18
_diffrn_reflns_number 13219
_diffrn_reflns_point_group_measured_fraction_full 1.000
_diffrn_reflns_point_group_measured_fraction_max 0.997
_diffrn_reflns_theta_full 25.242
_diffrn_reflns_theta_max 25.544
_diffrn_reflns_theta_min 1.895
_exptl_absorpt_coefficient_mu 0.144
_exptl_absorpt_correction_T_max 0.7452
_exptl_absorpt_correction_T_min 0.6559
_exptl_absorpt_correction_type multi-scan
_exptl_absorpt_process_details 'Bruker SADABS'
_exptl_crystal_colour yellow
_exptl_crystal_density_diffrn 1.476
_exptl_crystal_description prism
_exptl_crystal_F_000 2168
_exptl_crystal_size_max 0.300
_exptl_crystal_size_mid 0.110
_exptl_crystal_size_min 0.044
_refine_diff_density_max 0.328
_refine_diff_density_min -0.331
_refine_diff_density_rms 0.076
_refine_ls_extinction_coef 0.00085(13)
_refine_ls_extinction_expression Fc^*^=kFc[1+0.001xFc^2^\l^3^/sin(2\q)]^-1/4^
_refine_ls_extinction_method 'SHELXL-2014/7 (Sheldrick 2014'
_refine_ls_goodness_of_fit_ref 0.966
_refine_ls_hydrogen_treatment constr
_refine_ls_matrix_type full
_refine_ls_number_parameters 354
_refine_ls_number_reflns 4425
_refine_ls_number_restraints 6
_refine_ls_restrained_S_all 0.965
_refine_ls_R_factor_all 0.1655
_refine_ls_R_factor_gt 0.0629
_refine_ls_shift/su_max 0.025
_refine_ls_shift/su_mean 0.001
_refine_ls_structure_factor_coef Fsqd
_refine_ls_weighting_details 'w=1/[\s^2^(Fo^2^)+(0.0373P)^2^] where P=(Fo^2^+2Fc^2^)/3'
_refine_ls_weighting_scheme calc
_refine_ls_wR_factor_gt 0.1043
_refine_ls_wR_factor_ref 0.1373
_reflns_Friedel_coverage 0.000
_reflns_number_gt 2013
_reflns_number_total 4425
_reflns_threshold_expression 'I > 2\s(I)'
_cod_data_source_file np9b00334_si_003.cif
_cod_data_source_block ud365_0m
_cod_original_sg_symbol_H-M 'C 2/c'
_cod_original_formula_sum 'C24.50 H17 Al N6 O6.50'
_cod_database_code 1552650
_shelx_shelxl_version_number 2014/7
_shelx_space_group_comment
; 
The symmetry employed for this shelxl refinement is uniquely defined 
by the following loop, which should always be used as a source of 
symmetry information in preference to the above space-group names. 
They are only intended as comments. 
;
_shelx_estimated_absorpt_t_min 0.958
_shelx_estimated_absorpt_t_max 0.994

loop_
_space_group_symop_operation_xyz
'x, y, z'
'-x, y, -z+1/2'
'x+1/2, y+1/2, z'
'-x+1/2, y+1/2, -z+1/2'
'-x, -y, -z'
'x, -y, z-1/2'
'-x+1/2, -y+1/2, -z'
'x+1/2, -y+1/2, z-1/2'

loop_
_atom_site_label
_atom_site_type_symbol
_atom_site_fract_x
_atom_site_fract_y
_atom_site_fract_z
_atom_site_U_iso_or_equiv
_atom_site_adp_type
_atom_site_occupancy
_atom_site_site_symmetry_order
_atom_site_calc_flag
_atom_site_refinement_flags_posn
_atom_site_refinement_flags_adp
_atom_site_refinement_flags_occupancy
_atom_site_disorder_assembly
_atom_site_disorder_group
Al1 Al 0.17901(7) 0.24416(7) 0.70254(10) 0.0223(3) Uani 1 1 d . . . . .
O1 O 0.10234(14) 0.30944(17) 0.6295(2) 0.0302(8) Uani 1 1 d . . . . .
O2 O 0.05354(16) 0.43442(17) 0.6263(2) 0.0381(9) Uani 1 1 d . . . . .
O3 O 0.15068(15) 0.17480(17) 0.7733(2) 0.0290(8) Uani 1 1 d . . . . .
O4 O 0.10346(18) 0.0496(2) 0.7708(3) 0.0517(11) Uani 1 1 d . . . . .
O5 O 0.21546(15) 0.30233(16) 0.6352(2) 0.0274(8) Uani 1 1 d . . . . .
O6 O 0.30791(15) 0.33697(18) 0.6410(2) 0.0372(9) Uani 1 1 d . . . . .
N1 N 0.20440(18) 0.3382(2) 0.8109(3) 0.0268(9) Uani 1 1 d . . . . .
N2 N 0.2153(2) 0.5488(2) 0.9839(3) 0.0355(11) Uani 1 1 d . . . . .
H2 H 0.2448 0.5689 1.0437 0.043 Uiso 1 1 calc R U . . .
N3 N 0.14067(18) 0.1489(2) 0.5977(3) 0.0266(9) Uani 1 1 d . . . . .
N4 N 0.06007(19) -0.0722(2) 0.4286(3) 0.0375(11) Uani 1 1 d . . . . .
H4 H 0.0508 -0.0893 0.3679 0.045 Uiso 1 1 calc R U . . .
N5 N 0.27045(17) 0.1921(2) 0.7814(3) 0.0247(9) Uani 1 1 d . . . . .
N6 N 0.46778(19) 0.1416(2) 0.9314(3) 0.0346(10) Uani 1 1 d . . . . .
H6 H 0.4938 0.1086 0.9826 0.042 Uiso 1 1 calc R U . . .
C1 C 0.0986(2) 0.3813(3) 0.6697(4) 0.0293(12) Uani 1 1 d . . . . .
C2 C 0.1561(2) 0.3974(3) 0.7784(3) 0.0273(11) Uani 1 1 d . . . . .
C3 C 0.1614(2) 0.4675(3) 0.8400(4) 0.0301(12) Uani 1 1 d . . . . .
C4 C 0.1195(2) 0.5382(3) 0.8307(4) 0.0343(13) Uani 1 1 d . . . . .
H4A H 0.0771 0.5495 0.7755 0.041 Uiso 1 1 calc R U . . .
C5 C 0.1549(3) 0.5849(3) 0.9192(4) 0.0388(13) Uani 1 1 d . . . . .
H5 H 0.1401 0.6352 0.9340 0.047 Uiso 1 1 calc R U . . .
C6 C 0.2212(2) 0.4759(3) 0.9386(4) 0.0298(12) Uani 1 1 d . . . . .
C7 C 0.2706(2) 0.4148(3) 0.9723(4) 0.0323(12) Uani 1 1 d . . . . .
H7A H 0.3094 0.4194 1.0368 0.039 Uiso 1 1 calc R U . . .
C8 C 0.2596(2) 0.3472(3) 0.9060(4) 0.0328(12) Uani 1 1 d . . . . .
H8 H 0.2920 0.3051 0.9278 0.039 Uiso 1 1 calc R U . . .
C9 C 0.1238(2) 0.1006(3) 0.7321(4) 0.0320(12) Uani 1 1 d . . . . .
C10 C 0.1195(2) 0.0822(3) 0.6310(4) 0.0278(11) Uani 1 1 d . . . . .
C11 C 0.0934(2) 0.0080(3) 0.5727(4) 0.0289(12) Uani 1 1 d . . . . .
C12 C 0.0688(2) -0.0715(3) 0.5855(4) 0.0388(13) Uani 1 1 d . . . . .
H12 H 0.0663 -0.0883 0.6427 0.047 Uiso 1 1 calc R U . . .
C13 C 0.0496(2) -0.1187(3) 0.4971(4) 0.0431(14) Uani 1 1 d . . . . .
H13 H 0.0320 -0.1740 0.4850 0.052 Uiso 1 1 calc R U . . .
C14 C 0.0877(2) 0.0054(3) 0.4731(4) 0.0297(12) Uani 1 1 d . . . . .
C15 C 0.1088(2) 0.0741(3) 0.4381(4) 0.0297(12) Uani 1 1 d . . . . .
H15 H 0.1048 0.0731 0.3732 0.036 Uiso 1 1 calc R U . . .
C16 C 0.1356(2) 0.1433(3) 0.5040(3) 0.0285(12) Uani 1 1 d . . . . .
H16 H 0.1513 0.1890 0.4831 0.034 Uiso 1 1 calc R U . . .
C17 C 0.2779(2) 0.2951(3) 0.6710(4) 0.0286(12) Uani 1 1 d . . . . .
C18 C 0.3116(2) 0.2292(2) 0.7566(3) 0.0224(10) Uani 1 1 d . . . . .
C19 C 0.3777(2) 0.2100(2) 0.8072(3) 0.0239(11) Uani 1 1 d . . . . .
C20 C 0.4329(2) 0.2376(2) 0.8013(4) 0.0284(11) Uani 1 1 d . . . . .
H20 H 0.4325 0.2766 0.7540 0.034 Uiso 1 1 calc R U . . .
C21 C 0.4861(2) 0.1952(3) 0.8786(4) 0.0345(12) Uani 1 1 d . . . . .
H21 H 0.5290 0.2018 0.8935 0.041 Uiso 1 1 calc R U . . .
C22 C 0.4026(2) 0.1487(2) 0.8902(4) 0.0271(11) Uani 1 1 d . . . . .
C23 C 0.3600(2) 0.1084(3) 0.9154(4) 0.0348(13) Uani 1 1 d . . . . .
H23 H 0.3753 0.0673 0.9681 0.042 Uiso 1 1 calc R U . . .
C24 C 0.2952(2) 0.1320(3) 0.8595(4) 0.0327(12) Uani 1 1 d . . . . .
H24 H 0.2664 0.1058 0.8754 0.039 Uiso 1 1 calc R U . . .
O7 O -0.0263(4) 0.8022(4) 0.2382(8) 0.065(3) Uani 0.5 1 d . . P A -1
H7 H -0.0462 0.8114 0.2683 0.098 Uiso 0.5 1 calc R U P A -1
C25 C 0.011(3) 0.7196(6) 0.277(3) 0.091(16) Uani 0.5 1 d . U P A -1
H25A H 0.0013 0.6926 0.3249 0.136 Uiso 0.5 1 calc R U P A -1
H25B H 0.0577 0.7315 0.3127 0.136 Uiso 0.5 1 calc R U P A -1
H25C H -0.0007 0.6816 0.2196 0.136 Uiso 0.5 1 calc R U P A -1

loop_
_atom_site_aniso_label
_atom_site_aniso_U_11
_atom_site_aniso_U_22
_atom_site_aniso_U_33
_atom_site_aniso_U_23
_atom_site_aniso_U_13
_atom_site_aniso_U_12
Al1 0.0226(8) 0.0274(7) 0.0171(8) 0.0016(6) 0.0105(7) 0.0040(6)
O1 0.031(2) 0.0321(18) 0.025(2) -0.0072(14) 0.0127(18) 0.0030(15)
O2 0.031(2) 0.0324(19) 0.030(2) -0.0069(15) 0.0020(18) 0.0074(16)
O3 0.029(2) 0.0351(18) 0.026(2) -0.0047(15) 0.0168(18) -0.0047(15)
O4 0.071(3) 0.060(2) 0.036(2) -0.0016(17) 0.036(2) -0.0228(19)
O5 0.026(2) 0.0296(17) 0.0210(19) 0.0060(13) 0.0081(17) 0.0055(14)
O6 0.031(2) 0.049(2) 0.035(2) 0.0189(16) 0.019(2) 0.0027(16)
N1 0.018(2) 0.035(2) 0.022(2) 0.0025(18) 0.007(2) 0.0011(18)
N2 0.040(3) 0.034(2) 0.025(3) -0.0114(19) 0.012(2) -0.004(2)
N3 0.029(3) 0.031(2) 0.024(2) 0.0008(17) 0.016(2) 0.0052(17)
N4 0.045(3) 0.036(2) 0.031(3) -0.006(2) 0.019(2) -0.001(2)
N5 0.023(2) 0.032(2) 0.021(2) 0.0102(17) 0.013(2) 0.0069(17)
N6 0.027(3) 0.037(2) 0.033(3) 0.0103(19) 0.010(2) 0.0016(19)
C1 0.026(3) 0.036(3) 0.027(3) -0.001(2) 0.015(3) -0.001(2)
C2 0.025(3) 0.035(3) 0.018(3) 0.003(2) 0.009(2) -0.001(2)
C3 0.037(3) 0.029(3) 0.024(3) 0.000(2) 0.015(3) -0.003(2)
C4 0.030(3) 0.033(3) 0.034(3) -0.006(2) 0.012(3) 0.001(2)
C5 0.040(4) 0.034(3) 0.034(3) -0.013(2) 0.013(3) -0.003(3)
C6 0.035(3) 0.032(3) 0.018(3) 0.000(2) 0.011(3) -0.005(2)
C7 0.025(3) 0.047(3) 0.021(3) 0.001(2) 0.009(3) -0.004(2)
C8 0.028(3) 0.042(3) 0.027(3) 0.004(2) 0.014(3) 0.005(2)
C9 0.032(3) 0.042(3) 0.024(3) 0.005(2) 0.016(3) 0.002(2)
C10 0.028(3) 0.035(3) 0.022(3) 0.006(2) 0.014(3) 0.001(2)
C11 0.033(3) 0.025(3) 0.032(3) 0.001(2) 0.019(3) 0.001(2)
C12 0.049(4) 0.039(3) 0.033(3) -0.001(3) 0.024(3) -0.008(3)
C13 0.046(4) 0.035(3) 0.043(4) 0.000(3) 0.019(3) -0.005(3)
C14 0.030(3) 0.032(3) 0.028(3) -0.003(2) 0.016(3) 0.000(2)
C15 0.034(3) 0.039(3) 0.020(3) 0.001(2) 0.016(3) 0.000(2)
C16 0.039(3) 0.028(3) 0.026(3) 0.000(2) 0.022(3) 0.003(2)
C17 0.032(3) 0.034(3) 0.020(3) 0.000(2) 0.013(3) 0.004(2)
C18 0.022(3) 0.027(2) 0.017(3) 0.000(2) 0.010(2) 0.001(2)
C19 0.028(3) 0.025(2) 0.021(3) 0.002(2) 0.015(3) 0.001(2)
C20 0.030(3) 0.028(3) 0.028(3) 0.002(2) 0.015(3) 0.001(2)
C21 0.031(3) 0.035(3) 0.039(4) 0.002(2) 0.019(3) -0.003(2)
C22 0.027(3) 0.029(3) 0.024(3) 0.002(2) 0.012(3) 0.003(2)
C23 0.035(3) 0.041(3) 0.029(3) 0.013(2) 0.016(3) 0.008(2)
C24 0.037(3) 0.037(3) 0.029(3) 0.008(2) 0.020(3) -0.001(2)
O7 0.083(9) 0.063(4) 0.076(7) 0.007(5) 0.059(8) 0.009(4)
C25 0.11(4) 0.040(6) 0.16(5) -0.020(10) 0.10(4) -0.012(12)

loop_
_atom_type_symbol
_atom_type_description
_atom_type_scat_dispersion_real
_atom_type_scat_dispersion_imag
_atom_type_scat_source
C C 0.0033 0.0016 'International Tables Vol C Tables 4.2.6.8 and 6.1.1.4'
H H 0.0000 0.0000 'International Tables Vol C Tables 4.2.6.8 and 6.1.1.4'
N N 0.0061 0.0033 'International Tables Vol C Tables 4.2.6.8 and 6.1.1.4'
O O 0.0106 0.0060 'International Tables Vol C Tables 4.2.6.8 and 6.1.1.4'
Al Al 0.0645 0.0514 'International Tables Vol C Tables 4.2.6.8 and 6.1.1.4'

loop_
_geom_angle_atom_site_label_1
_geom_angle_atom_site_label_2
_geom_angle_atom_site_label_3
_geom_angle
O1 Al1 O3 96.51(14)
O1 Al1 O5 90.51(14)
O3 Al1 O5 172.50(14)
O1 Al1 N3 91.87(15)
O3 Al1 N3 82.60(14)
O5 Al1 N3 94.57(14)
O1 Al1 N1 82.68(14)
O3 Al1 N1 90.10(14)
O5 Al1 N1 93.43(14)
N3 Al1 N1 170.36(16)
O1 Al1 N5 170.01(15)
O3 Al1 N5 92.02(14)
O5 Al1 N5 81.25(14)
N3 Al1 N5 94.39(15)
N1 Al1 N5 92.14(15)
C1 O1 Al1 118.6(3)
C9 O3 Al1 118.1(3)
C17 O5 Al1 119.3(3)
C2 N1 C8 119.3(4)
C2 N1 Al1 110.9(3)
C8 N1 Al1 129.8(3)
C6 N2 C5 109.1(4)
C6 N2 H2 125.4
C5 N2 H2 125.4
C10 N3 C16 119.2(4)
C10 N3 Al1 112.2(3)
C16 N3 Al1 128.6(3)
C14 N4 C13 108.8(4)
C14 N4 H4 125.6
C13 N4 H4 125.6
C18 N5 C24 118.6(4)
C18 N5 Al1 112.5(3)
C24 N5 Al1 128.6(3)
C22 N6 C21 109.0(4)
C22 N6 H6 125.5
C21 N6 H6 125.5
O2 C1 O1 125.6(5)
O2 C1 C2 120.6(4)
O1 C1 C2 113.8(4)
N1 C2 C3 121.8(4)
N1 C2 C1 113.7(4)
C3 C2 C1 124.5(4)
C2 C3 C4 135.5(5)
C2 C3 C6 117.2(4)
C4 C3 C6 107.3(4)
C5 C4 C3 105.4(4)
C5 C4 H4A 127.3
C3 C4 H4A 127.3
C4 C5 N2 111.4(4)
C4 C5 H5 124.3
N2 C5 H5 124.3
N2 C6 C7 132.4(5)
N2 C6 C3 106.6(4)
C7 C6 C3 121.0(4)
C8 C7 C6 117.0(5)
C8 C7 H7A 121.5
C6 C7 H7A 121.5
N1 C8 C7 123.8(4)
N1 C8 H8 118.1
C7 C8 H8 118.1
O4 C9 O3 124.2(4)
O4 C9 C10 121.8(4)
O3 C9 C10 114.0(4)
N3 C10 C11 122.1(4)
N3 C10 C9 112.9(4)
C11 C10 C9 124.9(4)
C10 C11 C12 135.9(4)
C10 C11 C14 116.9(4)
C12 C11 C14 107.2(4)
C13 C12 C11 106.6(4)
C13 C12 H12 126.7
C11 C12 H12 126.7
C12 C13 N4 110.2(4)
C12 C13 H13 124.9
N4 C13 H13 124.9
N4 C14 C15 131.6(4)
N4 C14 C11 107.2(4)
C15 C14 C11 121.2(4)
C16 C15 C14 116.6(4)
C16 C15 H15 121.7
C14 C15 H15 121.7
N3 C16 C15 123.9(4)
N3 C16 H16 118.0
C15 C16 H16 118.0
O6 C17 O5 124.8(4)
O6 C17 C18 121.8(4)
O5 C17 C18 113.5(4)
N5 C18 C19 122.9(4)
N5 C18 C17 112.8(4)
C19 C18 C17 124.3(4)
C18 C19 C22 117.3(4)
C18 C19 C20 136.5(4)
C22 C19 C20 106.2(4)
C21 C20 C19 106.3(4)
C21 C20 H20 126.9
C19 C20 H20 126.9
C20 C21 N6 110.5(4)
C20 C21 H21 124.7
N6 C21 H21 124.7
N6 C22 C23 131.6(4)
N6 C22 C19 108.0(4)
C23 C22 C19 120.3(4)
C24 C23 C22 117.3(4)
C24 C23 H23 121.3
C22 C23 H23 121.3
N5 C24 C23 123.5(4)
N5 C24 H24 118.3
C23 C24 H24 118.3
C25 O7 H7 109.5
O7 C25 H25A 109.4
O7 C25 H25B 109.5
H25A C25 H25B 109.5
O7 C25 H25C 109.5
H25A C25 H25C 109.5
H25B C25 H25C 109.5

loop_
_geom_bond_atom_site_label_1
_geom_bond_atom_site_label_2
_geom_bond_distance
Al1 O1 1.864(3)
Al1 O3 1.868(3)
Al1 O5 1.874(3)
Al1 N3 1.999(4)
Al1 N1 2.030(4)
Al1 N5 2.027(4)
O1 C1 1.292(5)
O2 C1 1.235(5)
O3 C9 1.305(5)
O4 C9 1.222(5)
O5 C17 1.296(5)
O6 C17 1.214(5)
N1 C2 1.348(5)
N1 C8 1.353(5)
N2 C6 1.364(5)
N2 C5 1.367(6)
N2 H2 0.8600
N3 C10 1.355(5)
N3 C16 1.352(5)
N4 C14 1.368(5)
N4 C13 1.382(5)
N4 H4 0.8600
N5 C18 1.346(5)
N5 C24 1.367(5)
N6 C22 1.344(5)
N6 C21 1.370(5)
N6 H6 0.8600
C1 C2 1.509(6)
C2 C3 1.390(6)
C3 C4 1.439(6)
C3 C6 1.429(6)
C4 C5 1.354(6)
C4 H4A 0.9300
C5 H5 0.9300
C6 C7 1.384(6)
C7 C8 1.374(6)
C7 H7A 0.9300
C8 H8 0.9300
C9 C10 1.495(6)
C10 C11 1.382(6)
C11 C12 1.420(5)
C11 C14 1.431(6)
C12 C13 1.369(6)
C12 H12 0.9300
C13 H13 0.9300
C14 C15 1.394(6)
C15 C16 1.371(5)
C15 H15 0.9300
C16 H16 0.9300
C17 C18 1.505(6)
C18 C19 1.379(6)
C19 C22 1.428(6)
C19 C20 1.429(6)
C20 C21 1.360(6)
C20 H20 0.9300
C21 H21 0.9300
C22 C23 1.400(6)
C23 C24 1.369(6)
C23 H23 0.9300
C24 H24 0.9300
O7 C25 1.50(3)
O7 H7 0.8200
C25 H25A 0.9600
C25 H25B 0.9600
C25 H25C 0.9600

loop_
_geom_hbond_atom_site_label_D
_geom_hbond_atom_site_label_H
_geom_hbond_atom_site_label_A
_geom_hbond_distance_DH
_geom_hbond_distance_HA
_geom_hbond_distance_DA
_geom_hbond_angle_DHA
_geom_hbond_site_symmetry_A
N2 H2 O6 0.86 2.06 2.853(5) 153.5 6_566
N4 H4 O7 0.86 2.18 2.936(9) 146.8 2_545
N6 H6 O2 0.86 1.98 2.810(5) 161.4 8_556
O7 H7 O3 0.82 2.24 2.900(7) 137.9 5_566
